data_4304862
loop_
_publ_author_name
'Yuri N. Belokon''
'William Clegg'
'Ross W. Harrington'
'Michael North'
'Carl Young'

_publ_section_title
;
In Situ Formation of Heterobimetallic Salen Complexes Containing Titanium
and/or Vanadium Ions
;
_journal_name_full 'Inorganic Chemistry'
_journal_page_first 3801
_journal_page_last 3814
_journal_paper_doi 10.1021/ic702451a
_journal_volume 47
_journal_year 2008
_chemical_absolute_configuration ad
_chemical_formula_moiety 'C111 H163 N6 O13 S Ti3 +,C2 H5 O4 S -,C14 H22 O2'
_chemical_formula_sum 'C127 H190 N6 O19 S2 Ti3'
_chemical_formula_weight 2312.67
_chemical_name_systematic
;
 ?
;
_space_group_IT_number 170
_symmetry_cell_setting hexagonal
_symmetry_space_group_name_Hall 'P 65'
_symmetry_space_group_name_H-M 'P 65'
_atom_sites_solution_hydrogens geom
_atom_sites_solution_primary direct
_atom_sites_solution_secondary difmap
_audit_creation_method SHELXL-97
_cell_angle_alpha 90.00
_cell_angle_beta 90.00
_cell_angle_gamma 120.00
_cell_formula_units_Z 6
_cell_length_a 27.380(2)
_cell_length_b 27.380(2)
_cell_length_c 38.033(3)
_cell_measurement_reflns_used 9567
_cell_measurement_temperature 120(2)
_cell_measurement_theta_max 33.14
_cell_measurement_theta_min 3.09
_cell_volume 24692(3)
_computing_cell_refinement 'Bruker SAINT'
_computing_data_collection 'Bruker APEX2'
_computing_data_reduction 'Bruker SAINT'
_computing_molecular_graphics 'Bruker SHELXTL'
_computing_publication_material 'Bruker SHELXTL and local programs'
_computing_structure_refinement 'Bruker SHELXTL'
_computing_structure_solution 'Bruker SHELXTL'
_diffrn_ambient_temperature 120(2)
_diffrn_measured_fraction_theta_full 0.992
_diffrn_measured_fraction_theta_max 0.992
_diffrn_measurement_device_type 'Bruker APEX2 CCD diffractometer'
_diffrn_measurement_method 'thin-slice \w scans'
_diffrn_radiation_monochromator 'silicon 111'
_diffrn_radiation_source 'Daresbury SRS station 9.8'
_diffrn_radiation_type synchrotron
_diffrn_radiation_wavelength 0.6709
_diffrn_reflns_av_R_equivalents 0.0753
_diffrn_reflns_av_sigmaI/netI 0.0740
_diffrn_reflns_limit_h_max 26
_diffrn_reflns_limit_h_min -27
_diffrn_reflns_limit_k_max 22
_diffrn_reflns_limit_k_min -27
_diffrn_reflns_limit_l_max 37
_diffrn_reflns_limit_l_min -37
_diffrn_reflns_number 59945
_diffrn_reflns_theta_full 19.60
_diffrn_reflns_theta_max 19.60
_diffrn_reflns_theta_min 3.32
_diffrn_standards_decay_% 5
_diffrn_standards_number 0
_exptl_absorpt_coefficient_mu 0.192
_exptl_absorpt_correction_T_max 0.990
_exptl_absorpt_correction_T_min 0.965
_exptl_absorpt_correction_type multi-scan
_exptl_absorpt_process_details SADABS
_exptl_crystal_colour yellow
_exptl_crystal_density_diffrn 0.933
_exptl_crystal_density_method 'not measured'
_exptl_crystal_description block
_exptl_crystal_F_000 7464
_exptl_crystal_size_max 0.18
_exptl_crystal_size_mid 0.06
_exptl_crystal_size_min 0.06
_refine_diff_density_max 0.536
_refine_diff_density_min -0.187
_refine_diff_density_rms 0.041
_refine_ls_abs_structure_details 'Flack H D (1983), Acta Cryst. A39, 876-881'
_refine_ls_abs_structure_Flack 0.00(3)
_refine_ls_extinction_coef 0.0036(2)
_refine_ls_extinction_expression Fc^*^=kFc[1+0.001xFc^2^\l^3^/sin(2\q)]^-1/4^
_refine_ls_extinction_method SHELXL
_refine_ls_goodness_of_fit_ref 0.992
_refine_ls_hydrogen_treatment mixed
_refine_ls_matrix_type full
_refine_ls_number_parameters 1452
_refine_ls_number_reflns 17038
_refine_ls_number_restraints 868
_refine_ls_restrained_S_all 0.971
_refine_ls_R_factor_all 0.0714
_refine_ls_R_factor_gt 0.0549
_refine_ls_shift/su_max 0.008
_refine_ls_shift/su_mean 0.000
_refine_ls_structure_factor_coef Fsqd
_refine_ls_weighting_details 'calc w=1/[\s^2^(Fo^2^)+(0.0868P)^2^+0.0000P] where P=(Fo^2^+2Fc^2^)/3'
_refine_ls_weighting_scheme calc
_refine_ls_wR_factor_gt 0.1300
_refine_ls_wR_factor_ref 0.1379
_reflns_number_gt 13456
_reflns_number_total 17038
_reflns_threshold_expression I>2\s(I)
_cod_data_source_file ic702451a-file002.cif
_cod_data_source_block mn8sq
_cod_database_code 4304862

loop_
_symmetry_equiv_pos_as_xyz
'x, y, z'
'-y, x-y, z+2/3'
'-x+y, -x, z+1/3'
'-x, -y, z+1/2'
'y, -x+y, z+1/6'
'x-y, x, z+5/6'

loop_
_atom_site_label
_atom_site_type_symbol
_atom_site_fract_x
_atom_site_fract_y
_atom_site_fract_z
_atom_site_U_iso_or_equiv
_atom_site_adp_type
_atom_site_occupancy
_atom_site_symmetry_multiplicity
_atom_site_calc_flag
_atom_site_refinement_flags
_atom_site_disorder_assembly
_atom_site_disorder_group
Ti1 Ti 0.06801(4) 0.51621(4) 0.51637(3) 0.0468(3) Uani 1 1 d . . .
Ti2 Ti 0.19592(4) 0.51056(4) 0.53941(2) 0.0386(3) Uani 1 1 d . . .
Ti3 Ti 0.34396(4) 0.55853(4) 0.56277(2) 0.0368(3) Uani 1 1 d . . .
S1 S -0.05726(7) 0.49922(7) 0.48184(5) 0.0620(5) Uani 1 1 d . . .
S2 S 0.26617(8) 0.69512(7) 0.38413(5) 0.0638(5) Uani 1 1 d . . .
O1 O 0.08884(15) 0.58683(16) 0.53629(11) 0.0539(10) Uani 1 1 d U . .
O2 O 0.00993(15) 0.45985(18) 0.54208(10) 0.0540(10) Uani 1 1 d U . .
O3 O 0.16769(13) 0.46383(14) 0.57778(9) 0.0402(9) Uani 1 1 d U . .
O4 O 0.19139(14) 0.46917(14) 0.50059(9) 0.0398(9) Uani 1 1 d U . .
O5 O 0.37523(13) 0.62957(14) 0.54181(9) 0.0399(9) Uani 1 1 d U . .
O6 O 0.36405(14) 0.51175(14) 0.53725(9) 0.0407(9) Uani 1 1 d U . .
O7 O 0.43147(15) 0.59572(17) 0.58279(10) 0.0454(9) Uani 1 1 d D . .
H7A H 0.4490(17) 0.5781(16) 0.5903(12) 0.039(16) Uiso 1 1 d D . .
H7B H 0.451(2) 0.6273(12) 0.5919(15) 0.06(2) Uiso 1 1 d D . .
O8 O 0.27381(14) 0.53030(13) 0.55010(8) 0.0391(9) Uani 1 1 d . . .
O9 O 0.12448(14) 0.50763(14) 0.52967(9) 0.0437(9) Uani 1 1 d . . .
O10 O 0.00173(15) 0.52963(15) 0.49357(11) 0.0574(11) Uani 1 1 d . . .
O11 O -0.06361(19) 0.4738(2) 0.44790(13) 0.1022(19) Uani 1 1 d . . .
O12 O -0.09518(18) 0.4618(2) 0.50671(12) 0.0810(14) Uani 1 1 d . . .
O13 O -0.0739(2) 0.5465(2) 0.47855(18) 0.1063(19) Uani 1 1 d U . .
O14 O 0.2216(2) 0.69897(19) 0.40130(17) 0.1078(19) Uani 1 1 d . . .
O15 O 0.2494(2) 0.6656(2) 0.35070(13) 0.1005(16) Uani 1 1 d . . .
O16 O 0.2955(2) 0.67617(19) 0.40619(13) 0.0907(15) Uani 1 1 d . . .
O17 O 0.3102(2) 0.7566(2) 0.37212(18) 0.1020(18) Uani 1 1 d U . .
O18 O 0.5963(2) 0.7884(3) 0.56739(18) 0.124(2) Uani 1 1 d U . .
H18 H 0.5678 0.7565 0.5705 0.149 Uiso 1 1 calc R . .
O19 O 0.5119(2) 0.7085(3) 0.59963(17) 0.1035(17) Uani 1 1 d U . .
N1 N 0.10989(18) 0.5634(2) 0.47027(13) 0.0515(13) Uani 1 1 d . . .
N2 N 0.03978(17) 0.45453(19) 0.47536(11) 0.0400(11) Uani 1 1 d . . .
N3 N 0.21127(16) 0.57729(18) 0.57462(11) 0.0361(11) Uani 1 1 d . . .
N4 N 0.23131(17) 0.58197(17) 0.50561(12) 0.0389(11) Uani 1 1 d . . .
N5 N 0.33660(17) 0.60054(18) 0.60875(11) 0.0361(11) Uani 1 1 d . . .
N6 N 0.32915(16) 0.50109(18) 0.60473(11) 0.0349(10) Uani 1 1 d . . .
C1 C 0.0973(2) 0.6360(3) 0.52247(19) 0.0559(17) Uani 1 1 d U . .
C2 C 0.0866(3) 0.6731(3) 0.5433(2) 0.073(2) Uani 1 1 d U . .
C3 C 0.1034(4) 0.7263(3) 0.5286(3) 0.093(3) Uani 1 1 d U . .
H3 H 0.0959 0.7514 0.5416 0.111 Uiso 1 1 calc R . .
C4 C 0.1298(4) 0.7447(4) 0.4967(3) 0.099(3) Uani 1 1 d U . .
C5 C 0.1367(3) 0.7082(3) 0.4769(2) 0.078(2) Uani 1 1 d U . .
H5 H 0.1539 0.7199 0.4544 0.093 Uiso 1 1 calc R . .
C6 C 0.1190(3) 0.6522(3) 0.48839(19) 0.0602(17) Uani 1 1 d U . .
C7 C 0.0553(3) 0.6528(3) 0.5784(2) 0.077(2) Uani 1 1 d U . .
C8 C 0.0431(4) 0.6963(4) 0.5951(3) 0.129(4) Uani 1 1 d U . .
H8A H 0.0233 0.6816 0.6174 0.193 Uiso 1 1 calc R . .
H8B H 0.0195 0.7039 0.5792 0.193 Uiso 1 1 calc R . .
H8C H 0.0787 0.7313 0.5994 0.193 Uiso 1 1 calc R . .
C9 C 0.0877(3) 0.6385(3) 0.6052(2) 0.092(2) Uani 1 1 d U . .
H9A H 0.0659 0.6254 0.6270 0.138 Uiso 1 1 calc R . .
H9B H 0.1242 0.6723 0.6100 0.138 Uiso 1 1 calc R . .
H9C H 0.0940 0.6088 0.5957 0.138 Uiso 1 1 calc R . .
C10 C -0.0038(3) 0.5992(3) 0.5726(2) 0.090(2) Uani 1 1 d U . .
H10A H -0.0232 0.5863 0.5953 0.135 Uiso 1 1 calc R . .
H10B H 0.0010 0.5692 0.5620 0.135 Uiso 1 1 calc R . .
H10C H -0.0264 0.6085 0.5569 0.135 Uiso 1 1 calc R . .
C11 C 0.1477(6) 0.8064(4) 0.4851(3) 0.133(4) Uani 1 1 d U . .
C12 C 0.0954(6) 0.8091(6) 0.4789(5) 0.219(8) Uani 1 1 d U . .
H12A H 0.0737 0.7834 0.4598 0.329 Uiso 1 1 calc R . .
H12B H 0.1054 0.8477 0.4726 0.329 Uiso 1 1 calc R . .
H12C H 0.0725 0.7980 0.5004 0.329 Uiso 1 1 calc R . .
C13 C 0.1837(8) 0.8455(5) 0.5133(4) 0.232(8) Uani 1 1 d U . .
H13A H 0.1959 0.8845 0.5064 0.348 Uiso 1 1 calc R . .
H13B H 0.2168 0.8413 0.5169 0.348 Uiso 1 1 calc R . .
H13C H 0.1620 0.8367 0.5352 0.348 Uiso 1 1 calc R . .
C14 C 0.1830(7) 0.8205(5) 0.4512(4) 0.216(7) Uani 1 1 d U . .
H14A H 0.1598 0.7952 0.4323 0.324 Uiso 1 1 calc R . .
H14B H 0.2156 0.8156 0.4553 0.324 Uiso 1 1 calc R . .
H14C H 0.1960 0.8597 0.4444 0.324 Uiso 1 1 calc R . .
C15 C 0.1265(3) 0.6155(3) 0.46481(18) 0.0590(17) Uani 1 1 d U . .
H15 H 0.1455 0.6314 0.4433 0.071 Uiso 1 1 calc R . .
C16 C 0.1155(2) 0.5300(2) 0.44250(15) 0.0517(16) Uani 1 1 d U . .
H16 H 0.1418 0.5173 0.4512 0.062 Uiso 1 1 calc R . .
C17 C 0.1374(3) 0.5581(3) 0.40680(17) 0.0660(18) Uani 1 1 d U . .
H17A H 0.1148 0.5751 0.3989 0.079 Uiso 1 1 calc R . .
H17B H 0.1770 0.5888 0.4094 0.079 Uiso 1 1 calc R . .
C18 C 0.1346(3) 0.5173(3) 0.37914(17) 0.0676(19) Uani 1 1 d U . .
H18A H 0.1468 0.5368 0.3562 0.081 Uiso 1 1 calc R . .
H18B H 0.1605 0.5033 0.3855 0.081 Uiso 1 1 calc R . .
C19 C 0.0755(2) 0.4685(2) 0.37612(16) 0.0569(16) Uani 1 1 d U . .
H19A H 0.0745 0.4416 0.3584 0.068 Uiso 1 1 calc R . .
H19B H 0.0503 0.4824 0.3680 0.068 Uiso 1 1 calc R . .
C20 C 0.0544(2) 0.4384(2) 0.41105(14) 0.0506(15) Uani 1 1 d U . .
H20A H 0.0153 0.4069 0.4082 0.061 Uiso 1 1 calc R . .
H20B H 0.0781 0.4222 0.4182 0.061 Uiso 1 1 calc R . .
C21 C 0.0557(2) 0.4766(2) 0.43908(15) 0.0440(14) Uani 1 1 d U . .
H21 H 0.0293 0.4900 0.4317 0.053 Uiso 1 1 calc R . .
C22 C 0.0116(2) 0.4011(3) 0.48098(15) 0.0425(14) Uani 1 1 d U . .
H22 H 0.0050 0.3774 0.4612 0.051 Uiso 1 1 calc R . .
C23 C -0.0109(2) 0.3735(2) 0.51397(15) 0.0435(14) Uani 1 1 d U . .
C24 C -0.0359(2) 0.3137(2) 0.51584(16) 0.0473(15) Uani 1 1 d U . .
H24 H -0.0338 0.2935 0.4961 0.057 Uiso 1 1 calc R . .
C25 C -0.0633(2) 0.2848(2) 0.54593(18) 0.0524(16) Uani 1 1 d U . .
C26 C -0.0662(2) 0.3177(3) 0.57450(16) 0.0564(17) Uani 1 1 d U . .
H26 H -0.0862 0.2979 0.5950 0.068 Uiso 1 1 calc R . .
C27 C -0.0430(2) 0.3745(3) 0.57474(15) 0.0469(15) Uani 1 1 d U . .
C28 C -0.0137(2) 0.4040(3) 0.54467(15) 0.0466(15) Uani 1 1 d U . .
C29 C -0.0896(3) 0.2215(3) 0.54956(17) 0.0620(18) Uani 1 1 d U . .
C30 C -0.1538(3) 0.1930(3) 0.55439(19) 0.078(2) Uani 1 1 d U . .
H30A H -0.1622 0.2097 0.5747 0.117 Uiso 1 1 calc R . .
H30B H -0.1693 0.1526 0.5584 0.117 Uiso 1 1 calc R . .
H30C H -0.1707 0.1987 0.5332 0.117 Uiso 1 1 calc R . .
C31 C -0.0789(3) 0.1946(3) 0.5180(2) 0.078(2) Uani 1 1 d U . .
H31A H -0.0969 0.1538 0.5217 0.117 Uiso 1 1 calc R . .
H31B H -0.0382 0.2104 0.5150 0.117 Uiso 1 1 calc R . .
H31C H -0.0947 0.2022 0.4970 0.117 Uiso 1 1 calc R . .
C32 C -0.0642(3) 0.2079(3) 0.5819(2) 0.090(2) Uani 1 1 d U . .
H32A H -0.0704 0.2248 0.6030 0.134 Uiso 1 1 calc R . .
H32B H -0.0236 0.2235 0.5783 0.134 Uiso 1 1 calc R . .
H32C H -0.0825 0.1670 0.5849 0.134 Uiso 1 1 calc R . .
C33 C -0.0491(2) 0.4055(3) 0.60636(16) 0.0615(18) Uani 1 1 d U . .
C34 C 0.0098(3) 0.4554(3) 0.61700(18) 0.073(2) Uani 1 1 d U . .
H34A H 0.0056 0.4752 0.6372 0.110 Uiso 1 1 calc R . .
H34B H 0.0260 0.4816 0.5972 0.110 Uiso 1 1 calc R . .
H34C H 0.0348 0.4408 0.6233 0.110 Uiso 1 1 calc R . .
C35 C -0.0706(3) 0.3673(3) 0.63873(18) 0.087(2) Uani 1 1 d U . .
H35A H -0.0742 0.3883 0.6584 0.131 Uiso 1 1 calc R . .
H35B H -0.0439 0.3548 0.6450 0.131 Uiso 1 1 calc R . .
H35C H -0.1075 0.3344 0.6335 0.131 Uiso 1 1 calc R . .
C36 C -0.0879(3) 0.4282(3) 0.59701(18) 0.076(2) Uani 1 1 d U . .
H36A H -0.0918 0.4479 0.6174 0.114 Uiso 1 1 calc R . .
H36B H -0.1250 0.3968 0.5904 0.114 Uiso 1 1 calc R . .
H36C H -0.0719 0.4544 0.5772 0.114 Uiso 1 1 calc R . .
C37 C 0.1503(2) 0.4655(3) 0.60998(15) 0.0441(15) Uani 1 1 d U . .
C38 C 0.1235(2) 0.4145(2) 0.62996(15) 0.0448(15) Uani 1 1 d U . .
C39 C 0.1082(2) 0.4186(3) 0.66402(16) 0.0556(17) Uani 1 1 d U . .
H39 H 0.0914 0.3854 0.6780 0.067 Uiso 1 1 calc R . .
C40 C 0.1159(2) 0.4693(3) 0.67964(16) 0.0557(16) Uani 1 1 d U . .
C41 C 0.1419(2) 0.5166(3) 0.65874(16) 0.0499(16) Uani 1 1 d U . .
H41 H 0.1478 0.5513 0.6682 0.060 Uiso 1 1 calc R . .
C42 C 0.1599(2) 0.5166(2) 0.62467(15) 0.0397(13) Uani 1 1 d U . .
C43 C 0.1139(2) 0.3590(2) 0.61462(16) 0.0523(16) Uani 1 1 d U . .
C44 C 0.0809(3) 0.3087(3) 0.63939(17) 0.0693(19) Uani 1 1 d U . .
H44A H 0.0758 0.2742 0.6282 0.104 Uiso 1 1 calc R . .
H44B H 0.0439 0.3046 0.6444 0.104 Uiso 1 1 calc R . .
H44C H 0.1018 0.3151 0.6614 0.104 Uiso 1 1 calc R . .
C45 C 0.1704(2) 0.3619(3) 0.60694(17) 0.0565(16) Uani 1 1 d U . .
H45A H 0.1633 0.3259 0.5970 0.085 Uiso 1 1 calc R . .
H45B H 0.1918 0.3693 0.6288 0.085 Uiso 1 1 calc R . .
H45C H 0.1920 0.3923 0.5901 0.085 Uiso 1 1 calc R . .
C46 C 0.0795(2) 0.3453(3) 0.57960(16) 0.0566(16) Uani 1 1 d U . .
H46A H 0.0737 0.3096 0.5700 0.085 Uiso 1 1 calc R . .
H46B H 0.1004 0.3756 0.5626 0.085 Uiso 1 1 calc R . .
H46C H 0.0428 0.3421 0.5843 0.085 Uiso 1 1 calc R . .
C47 C 0.0971(3) 0.4719(3) 0.71699(16) 0.075(2) Uani 1 1 d U . .
C48 C 0.0640(8) 0.4188(4) 0.7318(3) 0.252(10) Uani 1 1 d U . .
H48A H 0.0377 0.3931 0.7140 0.378 Uiso 1 1 calc R . .
H48B H 0.0428 0.4216 0.7516 0.378 Uiso 1 1 calc R . .
H48C H 0.0882 0.4043 0.7400 0.378 Uiso 1 1 calc R . .
C49 C 0.0522(4) 0.4953(4) 0.7138(2) 0.109(3) Uani 1 1 d U . .
H49A H 0.0716 0.5335 0.7040 0.164 Uiso 1 1 calc R . .
H49B H 0.0375 0.4959 0.7372 0.164 Uiso 1 1 calc R . .
H49C H 0.0210 0.4704 0.6983 0.164 Uiso 1 1 calc R . .
C50 C 0.1392(3) 0.5162(3) 0.73727(18) 0.091(2) Uani 1 1 d U . .
H50A H 0.1603 0.5496 0.7224 0.137 Uiso 1 1 calc R . .
H50B H 0.1650 0.5046 0.7469 0.137 Uiso 1 1 calc R . .
H50C H 0.1215 0.5253 0.7566 0.137 Uiso 1 1 calc R . .
C51 C 0.1901(2) 0.5693(2) 0.60553(16) 0.0408(14) Uani 1 1 d U . .
H51 H 0.1947 0.6019 0.6174 0.049 Uiso 1 1 calc R . .
C52 C 0.2463(2) 0.6344(2) 0.55931(14) 0.0416(14) Uani 1 1 d U . .
H52 H 0.2863 0.6430 0.5608 0.050 Uiso 1 1 calc R . .
C53 C 0.2442(3) 0.6834(2) 0.57835(16) 0.0528(16) Uani 1 1 d U . .
H53A H 0.2050 0.6761 0.5787 0.063 Uiso 1 1 calc R . .
H53B H 0.2570 0.6859 0.6030 0.063 Uiso 1 1 calc R . .
C54 C 0.2820(2) 0.7387(2) 0.55950(16) 0.0537(16) Uani 1 1 d U . .
H54A H 0.2786 0.7693 0.5710 0.064 Uiso 1 1 calc R . .
H54B H 0.3218 0.7479 0.5617 0.064 Uiso 1 1 calc R . .
C55 C 0.2672(2) 0.7362(2) 0.52107(15) 0.0466(14) Uani 1 1 d U . .
H55A H 0.2940 0.7723 0.5096 0.056 Uiso 1 1 calc R . .
H55B H 0.2289 0.7310 0.5188 0.056 Uiso 1 1 calc R . .
C56 C 0.2693(2) 0.6877(2) 0.50266(14) 0.0455(15) Uani 1 1 d U . .
H56A H 0.2566 0.6852 0.4780 0.055 Uiso 1 1 calc R . .
H56B H 0.3088 0.6955 0.5023 0.055 Uiso 1 1 calc R . .
C57 C 0.2331(2) 0.6327(2) 0.52060(14) 0.0444(15) Uani 1 1 d U . .
H57 H 0.1937 0.6259 0.5192 0.053 Uiso 1 1 calc R . .
C58 C 0.2491(2) 0.5819(2) 0.47394(16) 0.0410(14) Uani 1 1 d U . .
H58 H 0.2672 0.6171 0.4619 0.049 Uiso 1 1 calc R . .
C59 C 0.2439(2) 0.5336(2) 0.45515(14) 0.0363(13) Uani 1 1 d U . .
C60 C 0.2660(2) 0.5421(2) 0.42090(14) 0.0443(14) Uani 1 1 d U . .
H60 H 0.2869 0.5794 0.4119 0.053 Uiso 1 1 calc R . .
C61 C 0.2578(2) 0.4970(3) 0.39998(16) 0.0499(15) Uani 1 1 d U . .
C62 C 0.2280(2) 0.4439(2) 0.41385(16) 0.0478(15) Uani 1 1 d U . .
H62 H 0.2223 0.4132 0.3993 0.057 Uiso 1 1 calc R . .
C63 C 0.2053(2) 0.4313(2) 0.44781(15) 0.0427(14) Uani 1 1 d U . .
C64 C 0.2140(2) 0.4783(2) 0.46810(15) 0.0429(15) Uani 1 1 d U . .
C65 C 0.2814(3) 0.5060(3) 0.36268(16) 0.0576(17) Uani 1 1 d U . .
C66 C 0.2368(3) 0.4716(3) 0.33637(16) 0.076(2) Uani 1 1 d U . .
H66A H 0.2173 0.4319 0.3436 0.113 Uiso 1 1 calc R . .
H66B H 0.2542 0.4753 0.3133 0.113 Uiso 1 1 calc R . .
H66C H 0.2097 0.4849 0.3350 0.113 Uiso 1 1 calc R . .
C67 C 0.3140(4) 0.5670(3) 0.35343(19) 0.092(3) Uani 1 1 d U . .
H67A H 0.3427 0.5874 0.3715 0.139 Uiso 1 1 calc R . .
H67B H 0.2884 0.5822 0.3521 0.139 Uiso 1 1 calc R . .
H67C H 0.3324 0.5715 0.3306 0.139 Uiso 1 1 calc R . .
C68 C 0.3268(3) 0.4859(3) 0.3618(2) 0.080(2) Uani 1 1 d U . .
H68A H 0.3085 0.4456 0.3676 0.120 Uiso 1 1 calc R . .
H68B H 0.3565 0.5075 0.3791 0.120 Uiso 1 1 calc R . .
H68C H 0.3435 0.4921 0.3383 0.120 Uiso 1 1 calc R . .
C69 C 0.1728(2) 0.3712(2) 0.46292(15) 0.0470(15) Uani 1 1 d U . .
C70 C 0.1707(3) 0.3273(2) 0.43757(17) 0.0578(16) Uani 1 1 d U . .
H70A H 0.1530 0.3288 0.4155 0.087 Uiso 1 1 calc R . .
H70B H 0.1487 0.2897 0.4480 0.087 Uiso 1 1 calc R . .
H70C H 0.2092 0.3351 0.4328 0.087 Uiso 1 1 calc R . .
C71 C 0.2006(2) 0.3677(2) 0.49696(16) 0.0527(16) Uani 1 1 d U . .
H71A H 0.2020 0.3954 0.5138 0.079 Uiso 1 1 calc R . .
H71B H 0.2389 0.3756 0.4919 0.079 Uiso 1 1 calc R . .
H71C H 0.1785 0.3297 0.5069 0.079 Uiso 1 1 calc R . .
C72 C 0.1111(2) 0.3548(2) 0.47037(16) 0.0520(16) Uani 1 1 d U . .
H72A H 0.1102 0.3820 0.4867 0.078 Uiso 1 1 calc R . .
H72B H 0.0911 0.3170 0.4808 0.078 Uiso 1 1 calc R . .
H72C H 0.0926 0.3549 0.4483 0.078 Uiso 1 1 calc R . .
C73 C 0.3994(2) 0.6836(2) 0.55203(14) 0.0364(13) Uani 1 1 d U . .
C74 C 0.4338(2) 0.7273(2) 0.52805(14) 0.0419(14) Uani 1 1 d U . .
C75 C 0.4524(2) 0.7822(2) 0.53922(16) 0.0459(15) Uani 1 1 d U . .
H75 H 0.4752 0.8120 0.5235 0.055 Uiso 1 1 calc R . .
C76 C 0.4400(2) 0.7965(2) 0.57162(15) 0.0493(15) Uani 1 1 d U . .
C77 C 0.4107(2) 0.7532(2) 0.59543(15) 0.0469(15) Uani 1 1 d U . .
H77 H 0.4043 0.7620 0.6185 0.056 Uiso 1 1 calc R . .
C78 C 0.3904(2) 0.6967(2) 0.58621(14) 0.0371(13) Uani 1 1 d U . .
C79 C 0.4517(2) 0.7125(2) 0.49258(13) 0.0419(14) Uani 1 1 d U . .
C80 C 0.4911(3) 0.7660(2) 0.47193(16) 0.0544(16) Uani 1 1 d U . .
H80A H 0.4715 0.7868 0.4666 0.082 Uiso 1 1 calc R . .
H80B H 0.5024 0.7557 0.4500 0.082 Uiso 1 1 calc R . .
H80C H 0.5248 0.7898 0.4861 0.082 Uiso 1 1 calc R . .
C81 C 0.4016(2) 0.6773(2) 0.46885(14) 0.0463(15) Uani 1 1 d U . .
H81A H 0.3814 0.6977 0.4642 0.069 Uiso 1 1 calc R . .
H81B H 0.3762 0.6414 0.4804 0.069 Uiso 1 1 calc R . .
H81C H 0.4149 0.6700 0.4466 0.069 Uiso 1 1 calc R . .
C82 C 0.4840(3) 0.6818(3) 0.50021(16) 0.0580(17) Uani 1 1 d U . .
H82A H 0.4600 0.6476 0.5138 0.087 Uiso 1 1 calc R . .
H82B H 0.5180 0.7065 0.5138 0.087 Uiso 1 1 calc R . .
H82C H 0.4947 0.6716 0.4780 0.087 Uiso 1 1 calc R . .
C83 C 0.4593(3) 0.8593(2) 0.57961(17) 0.0599(17) Uani 1 1 d U . .
C84 C 0.4399(3) 0.8645(2) 0.61765(19) 0.082(2) Uani 1 1 d U . .
H84A H 0.4577 0.8518 0.6349 0.122 Uiso 1 1 calc R . .
H84B H 0.3988 0.8411 0.6194 0.122 Uiso 1 1 calc R . .
H84C H 0.4510 0.9040 0.6223 0.122 Uiso 1 1 calc R . .
C85 C 0.4309(3) 0.8804(3) 0.55293(19) 0.080(2) Uani 1 1 d U . .
H85A H 0.3898 0.8575 0.5551 0.120 Uiso 1 1 calc R . .
H85B H 0.4422 0.8771 0.5290 0.120 Uiso 1 1 calc R . .
H85C H 0.4429 0.9199 0.5578 0.120 Uiso 1 1 calc R . .
C86 C 0.5219(3) 0.8945(3) 0.5779(2) 0.086(2) Uani 1 1 d U . .
H86A H 0.5388 0.8809 0.5953 0.129 Uiso 1 1 calc R . .
H86B H 0.5332 0.9339 0.5830 0.129 Uiso 1 1 calc R . .
H86C H 0.5348 0.8918 0.5543 0.129 Uiso 1 1 calc R . .
C87 C 0.3598(2) 0.6546(2) 0.61266(14) 0.0415(14) Uani 1 1 d U . .
H87 H 0.3563 0.6678 0.6351 0.050 Uiso 1 1 calc R . .
C88 C 0.3082(2) 0.5622(2) 0.63824(13) 0.0389(14) Uani 1 1 d U . .
H88 H 0.2675 0.5388 0.6318 0.047 Uiso 1 1 calc R . .
C89 C 0.3107(2) 0.5896(2) 0.67373(14) 0.0472(15) Uani 1 1 d U . .
H89A H 0.3505 0.6156 0.6802 0.057 Uiso 1 1 calc R . .
H89B H 0.2914 0.6119 0.6719 0.057 Uiso 1 1 calc R . .
C90 C 0.2828(2) 0.5453(2) 0.70197(15) 0.0497(15) Uani 1 1 d U . .
H90A H 0.2866 0.5639 0.7249 0.060 Uiso 1 1 calc R . .
H90B H 0.2421 0.5217 0.6967 0.060 Uiso 1 1 calc R . .
C91 C 0.3090(3) 0.5089(3) 0.70405(16) 0.0564(16) Uani 1 1 d U . .
H91A H 0.2903 0.4804 0.7228 0.068 Uiso 1 1 calc R . .
H91B H 0.3494 0.5324 0.7104 0.068 Uiso 1 1 calc R . .
C92 C 0.3041(2) 0.4793(2) 0.66964(14) 0.0438(14) Uani 1 1 d U . .
H92A H 0.2639 0.4537 0.6640 0.053 Uiso 1 1 calc R . .
H92B H 0.3227 0.4563 0.6717 0.053 Uiso 1 1 calc R . .
C93 C 0.3318(2) 0.5224(2) 0.64057(14) 0.0395(14) Uani 1 1 d U . .
H93 H 0.3726 0.5458 0.6468 0.047 Uiso 1 1 calc R . .
C94 C 0.31541(19) 0.4483(2) 0.59922(15) 0.0381(14) Uani 1 1 d U . .
H94 H 0.3028 0.4241 0.6191 0.046 Uiso 1 1 calc R . .
C95 C 0.3173(2) 0.4239(2) 0.56729(14) 0.0349(13) Uani 1 1 d U . .
C96 C 0.2956(2) 0.3649(2) 0.56569(16) 0.0440(14) Uani 1 1 d U . .
H96 H 0.2756 0.3425 0.5854 0.053 Uiso 1 1 calc R . .
C97 C 0.3025(2) 0.3386(2) 0.53646(17) 0.0490(15) Uani 1 1 d U . .
C98 C 0.3357(2) 0.3740(2) 0.50896(16) 0.0502(15) Uani 1 1 d U . .
H98 H 0.3429 0.3568 0.4895 0.060 Uiso 1 1 calc R . .
C99 C 0.3588(2) 0.4324(2) 0.50825(15) 0.0424(14) Uani 1 1 d U . .
C100 C 0.3466(2) 0.4570(2) 0.53753(16) 0.0431(14) Uani 1 1 d U . .
C101 C 0.2779(3) 0.2748(2) 0.53286(17) 0.0551(17) Uani 1 1 d U . .
C102 C 0.2445(3) 0.2434(2) 0.56677(19) 0.0672(19) Uani 1 1 d U . .
H10D H 0.2293 0.2028 0.5640 0.101 Uiso 1 1 calc R . .
H10E H 0.2134 0.2510 0.5705 0.101 Uiso 1 1 calc R . .
H10F H 0.2699 0.2570 0.5871 0.101 Uiso 1 1 calc R . .
C103 C 0.2364(3) 0.2526(3) 0.5017(2) 0.079(2) Uani 1 1 d U . .
H10G H 0.2204 0.2117 0.4996 0.119 Uiso 1 1 calc R . .
H10H H 0.2564 0.2709 0.4800 0.119 Uiso 1 1 calc R . .
H10I H 0.2060 0.2609 0.5057 0.119 Uiso 1 1 calc R . .
C104 C 0.3250(3) 0.2604(3) 0.52788(18) 0.0636(18) Uani 1 1 d U . .
H10J H 0.3084 0.2194 0.5260 0.095 Uiso 1 1 calc R . .
H10K H 0.3506 0.2743 0.5481 0.095 Uiso 1 1 calc R . .
H10L H 0.3461 0.2784 0.5064 0.095 Uiso 1 1 calc R . .
C105 C 0.3940(2) 0.4684(2) 0.47756(15) 0.0510(15) Uani 1 1 d U . .
C106 C 0.4531(2) 0.5132(2) 0.49069(16) 0.0529(16) Uani 1 1 d U . .
H10M H 0.4757 0.5359 0.4708 0.079 Uiso 1 1 calc R . .
H10N H 0.4717 0.4943 0.5016 0.079 Uiso 1 1 calc R . .
H10O H 0.4494 0.5376 0.5080 0.079 Uiso 1 1 calc R . .
C107 C 0.3659(2) 0.4975(3) 0.45976(16) 0.0550(16) Uani 1 1 d U . .
H10P H 0.3895 0.5206 0.4402 0.082 Uiso 1 1 calc R . .
H10Q H 0.3612 0.5217 0.4768 0.082 Uiso 1 1 calc R . .
H10R H 0.3289 0.4691 0.4507 0.082 Uiso 1 1 calc R . .
C108 C 0.4017(3) 0.4327(3) 0.44886(17) 0.0692(19) Uani 1 1 d U . .
H10S H 0.4251 0.4575 0.4298 0.104 Uiso 1 1 calc R . .
H10T H 0.3647 0.4049 0.4395 0.104 Uiso 1 1 calc R . .
H10U H 0.4201 0.4132 0.4591 0.104 Uiso 1 1 calc R . .
C109 C -0.0402(4) 0.5943(4) 0.4574(3) 0.138(4) Uani 1 1 d U . .
H10V H -0.0453 0.5833 0.4323 0.165 Uiso 1 1 calc R . .
H10W H 0.0001 0.6101 0.4634 0.165 Uiso 1 1 calc R . .
C110 C -0.0574(6) 0.6380(5) 0.4635(6) 0.233(8) Uani 1 1 d U . .
H11A H -0.0345 0.6710 0.4487 0.350 Uiso 1 1 calc R . .
H11B H -0.0516 0.6493 0.4883 0.350 Uiso 1 1 calc R . .
H11C H -0.0973 0.6221 0.4575 0.350 Uiso 1 1 calc R . .
C111 C 0.3353(4) 0.7982(4) 0.4000(4) 0.147(4) Uani 1 1 d U . .
H11D H 0.3282 0.7788 0.4229 0.176 Uiso 1 1 calc R . .
H11E H 0.3766 0.8205 0.3964 0.176 Uiso 1 1 calc R . .
C112 C 0.3124(8) 0.8351(7) 0.4002(7) 0.309(12) Uani 1 1 d U . .
H11F H 0.3307 0.8635 0.4187 0.464 Uiso 1 1 calc R . .
H11G H 0.2718 0.8132 0.4048 0.464 Uiso 1 1 calc R . .
H11H H 0.3190 0.8539 0.3774 0.464 Uiso 1 1 calc R . .
C113 C 0.6025(4) 0.8233(4) 0.5958(3) 0.101(3) Uani 1 1 d U . .
C114 C 0.6470(4) 0.8791(4) 0.5948(2) 0.100(3) Uani 1 1 d U . .
C115 C 0.6483(4) 0.9125(4) 0.6222(3) 0.108(3) Uani 1 1 d U . .
H115 H 0.6762 0.9513 0.6213 0.130 Uiso 1 1 calc R . .
C116 C 0.6107(4) 0.8934(4) 0.6521(2) 0.099(3) Uani 1 1 d U A .
C117 C 0.5680(4) 0.8367(4) 0.6507(2) 0.100(3) Uani 1 1 d U . .
H117 H 0.5411 0.8219 0.6692 0.120 Uiso 1 1 calc R . .
C118 C 0.5639(4) 0.8018(4) 0.6232(2) 0.092(2) Uani 1 1 d U . .
C119 C 0.6877(4) 0.9042(4) 0.5638(3) 0.120(3) Uani 1 1 d U . .
C120 C 0.7316(5) 0.9666(4) 0.5690(3) 0.160(5) Uani 1 1 d U . .
H12D H 0.7524 0.9712 0.5909 0.240 Uiso 1 1 calc R . .
H12E H 0.7125 0.9888 0.5703 0.240 Uiso 1 1 calc R . .
H12F H 0.7580 0.9798 0.5491 0.240 Uiso 1 1 calc R . .
C121 C 0.7194(5) 0.8692(5) 0.5615(4) 0.164(4) Uani 1 1 d U . .
H12G H 0.7414 0.8750 0.5830 0.246 Uiso 1 1 calc R . .
H12H H 0.7447 0.8818 0.5412 0.246 Uiso 1 1 calc R . .
H12I H 0.6916 0.8290 0.5590 0.246 Uiso 1 1 calc R . .
C122 C 0.6557(4) 0.8956(5) 0.5300(3) 0.148(4) Uani 1 1 d U . .
H12J H 0.6280 0.8555 0.5271 0.221 Uiso 1 1 calc R . .
H12K H 0.6821 0.9083 0.5101 0.221 Uiso 1 1 calc R . .
H12L H 0.6362 0.9174 0.5306 0.221 Uiso 1 1 calc R . .
C123 C 0.6149(4) 0.9330(4) 0.6815(3) 0.104(3) Uani 1 1 d U . .
C124 C 0.6772(10) 0.9530(11) 0.6989(8) 0.127(10) Uani 0.397(18) 1 d PU A 1
H12M H 0.7068 0.9758 0.6818 0.190 Uiso 0.397(18) 1 calc PR A 1
H12N H 0.6798 0.9196 0.7051 0.190 Uiso 0.397(18) 1 calc PR A 1
H12O H 0.6822 0.9754 0.7200 0.190 Uiso 0.397(18) 1 calc PR A 1
C125 C 0.6149(18) 0.9794(14) 0.6658(8) 0.156(13) Uani 0.397(18) 1 d PU A 1
H12P H 0.6448 0.9960 0.6481 0.234 Uiso 0.397(18) 1 calc PR A 1
H12Q H 0.6216 1.0077 0.6839 0.234 Uiso 0.397(18) 1 calc PR A 1
H12R H 0.5783 0.9670 0.6546 0.234 Uiso 0.397(18) 1 calc PR A 1
C126 C 0.5753(14) 0.9041(15) 0.7067(10) 0.141(12) Uani 0.397(18) 1 d PU A 1
H12S H 0.5792 0.9299 0.7258 0.212 Uiso 0.397(18) 1 calc PR A 1
H12T H 0.5806 0.8737 0.7160 0.212 Uiso 0.397(18) 1 calc PR A 1
H12U H 0.5375 0.8880 0.6963 0.212 Uiso 0.397(18) 1 calc PR A 1
C24A C 0.6184(11) 0.9113(7) 0.7147(5) 0.132(8) Uani 0.603(18) 1 d PU A 2
H24A H 0.5874 0.8724 0.7170 0.197 Uiso 0.603(18) 1 calc PR A 2
H24B H 0.6157 0.9345 0.7334 0.197 Uiso 0.603(18) 1 calc PR A 2
H24C H 0.6545 0.9122 0.7166 0.197 Uiso 0.603(18) 1 calc PR A 2
C25A C 0.6657(10) 0.9918(9) 0.6785(6) 0.156(10) Uani 0.603(18) 1 d PU A 2
H25A H 0.6650 1.0082 0.6558 0.234 Uiso 0.603(18) 1 calc PR A 2
H25B H 0.7003 0.9897 0.6804 0.234 Uiso 0.603(18) 1 calc PR A 2
H25C H 0.6646 1.0155 0.6975 0.234 Uiso 0.603(18) 1 calc PR A 2
C26A C 0.5573(7) 0.9383(9) 0.6808(6) 0.146(8) Uani 0.603(18) 1 d PU A 2
H26A H 0.5544 0.9534 0.6580 0.220 Uiso 0.603(18) 1 calc PR A 2
H26B H 0.5593 0.9638 0.6995 0.220 Uiso 0.603(18) 1 calc PR A 2
H26C H 0.5241 0.9010 0.6843 0.220 Uiso 0.603(18) 1 calc PR A 2
C127 C 0.5196(4) 0.7440(4) 0.6241(3) 0.111(3) Uani 1 1 d U . .
H127 H 0.4948 0.7314 0.6438 0.133 Uiso 1 1 calc R . .

loop_
_atom_site_aniso_label
_atom_site_aniso_U_11
_atom_site_aniso_U_22
_atom_site_aniso_U_33
_atom_site_aniso_U_23
_atom_site_aniso_U_13
_atom_site_aniso_U_12
Ti1 0.0437(6) 0.0527(6) 0.0425(7) -0.0093(5) -0.0099(5) 0.0230(5)
Ti2 0.0419(6) 0.0429(6) 0.0285(6) 0.0003(5) -0.0006(5) 0.0194(5)
Ti3 0.0431(6) 0.0410(6) 0.0281(6) 0.0025(5) 0.0003(5) 0.0224(5)
S1 0.0529(11) 0.0699(11) 0.0685(13) -0.0147(10) -0.0136(10) 0.0348(10)
S2 0.0766(12) 0.0611(11) 0.0537(12) 0.0108(9) 0.0158(10) 0.0344(10)
O1 0.047(2) 0.054(3) 0.060(3) -0.013(2) -0.016(2) 0.024(2)
O2 0.046(2) 0.068(3) 0.051(3) -0.016(2) -0.010(2) 0.030(2)
O3 0.042(2) 0.048(2) 0.029(2) 0.0050(17) 0.0049(18) 0.0216(18)
O4 0.045(2) 0.045(2) 0.026(2) 0.0032(17) 0.0009(18) 0.0197(18)
O5 0.043(2) 0.043(2) 0.033(2) 0.0007(18) 0.0016(18) 0.0215(18)
O6 0.047(2) 0.045(2) 0.031(2) 0.0015(18) 0.0025(18) 0.0237(18)
O7 0.052(2) 0.044(2) 0.041(2) -0.001(2) -0.013(2) 0.024(2)
O8 0.045(2) 0.0394(19) 0.030(2) -0.0036(16) -0.0024(17) 0.0184(17)
O9 0.036(2) 0.049(2) 0.036(2) -0.0071(18) -0.0054(17) 0.0144(17)
O10 0.042(2) 0.059(2) 0.071(3) -0.015(2) -0.026(2) 0.026(2)
O11 0.065(3) 0.162(5) 0.084(4) -0.081(4) -0.033(3) 0.060(3)
O12 0.058(3) 0.098(3) 0.065(3) 0.008(3) -0.010(3) 0.022(3)
O13 0.075(3) 0.096(4) 0.159(6) 0.009(4) -0.030(4) 0.052(3)
O14 0.091(4) 0.070(3) 0.143(5) -0.007(3) 0.054(4) 0.025(3)
O15 0.123(4) 0.123(4) 0.055(3) -0.003(3) -0.003(3) 0.062(4)
O16 0.125(4) 0.072(3) 0.066(3) 0.006(3) -0.019(3) 0.043(3)
O17 0.076(3) 0.067(3) 0.156(5) 0.034(4) 0.033(4) 0.031(3)
O18 0.106(4) 0.127(5) 0.120(5) -0.017(4) 0.009(4) 0.043(4)
O19 0.095(4) 0.096(4) 0.110(5) 0.012(4) -0.020(4) 0.041(3)
N1 0.044(3) 0.039(3) 0.066(4) -0.004(3) -0.017(3) 0.017(2)
N2 0.039(3) 0.039(3) 0.040(3) -0.001(2) -0.008(2) 0.018(2)
N3 0.033(2) 0.054(3) 0.022(3) -0.005(2) -0.005(2) 0.022(2)
N4 0.043(3) 0.042(3) 0.033(3) 0.007(2) 0.001(2) 0.023(2)
N5 0.041(3) 0.036(3) 0.034(3) 0.002(2) -0.004(2) 0.021(2)
N6 0.038(2) 0.041(3) 0.029(3) 0.000(2) -0.003(2) 0.022(2)
C1 0.049(4) 0.052(4) 0.072(5) -0.033(4) -0.023(4) 0.029(3)
C2 0.062(4) 0.077(5) 0.085(6) -0.016(4) -0.013(4) 0.039(4)
C3 0.121(7) 0.077(5) 0.107(7) -0.018(5) -0.013(6) 0.070(5)
C4 0.116(7) 0.088(6) 0.101(7) 0.003(6) 0.006(6) 0.058(5)
C5 0.107(6) 0.062(5) 0.073(5) -0.007(4) -0.015(4) 0.050(4)
C6 0.065(4) 0.060(4) 0.056(5) -0.001(4) -0.008(4) 0.033(3)
C7 0.067(5) 0.086(5) 0.079(6) -0.031(4) -0.024(4) 0.040(4)
C8 0.154(8) 0.112(7) 0.143(9) -0.050(7) -0.009(7) 0.084(7)
C9 0.083(5) 0.118(6) 0.069(5) -0.046(5) -0.016(4) 0.047(5)
C10 0.079(5) 0.112(6) 0.090(6) -0.035(5) -0.004(4) 0.057(5)
C11 0.230(11) 0.059(5) 0.138(9) 0.013(6) 0.023(9) 0.094(7)
C12 0.247(15) 0.172(12) 0.31(2) 0.116(12) 0.013(14) 0.158(12)
C13 0.36(2) 0.079(7) 0.201(14) -0.036(9) -0.053(15) 0.067(10)
C14 0.35(2) 0.107(8) 0.188(14) 0.062(9) 0.123(14) 0.115(11)
C15 0.065(4) 0.056(5) 0.054(4) 0.000(4) -0.015(3) 0.028(3)
C16 0.054(4) 0.049(4) 0.042(4) -0.003(3) -0.013(3) 0.019(3)
C17 0.075(4) 0.050(4) 0.059(5) 0.009(4) 0.005(4) 0.021(3)
C18 0.076(5) 0.062(4) 0.044(4) 0.004(3) -0.013(3) 0.019(4)
C19 0.060(4) 0.058(4) 0.043(4) -0.001(3) -0.010(3) 0.023(3)
C20 0.051(4) 0.048(3) 0.038(4) 0.000(3) 0.002(3) 0.014(3)
C21 0.043(3) 0.043(3) 0.039(4) 0.008(3) -0.001(3) 0.016(3)
C22 0.029(3) 0.056(4) 0.039(4) -0.002(3) -0.003(3) 0.019(3)
C23 0.033(3) 0.049(4) 0.041(4) 0.003(3) -0.006(3) 0.015(3)
C24 0.042(3) 0.050(4) 0.048(4) -0.006(3) -0.011(3) 0.022(3)
C25 0.033(3) 0.052(4) 0.057(4) 0.016(4) -0.008(3) 0.010(3)
C26 0.039(3) 0.090(5) 0.038(4) 0.012(4) -0.006(3) 0.031(4)
C27 0.033(3) 0.054(4) 0.042(4) 0.005(3) -0.004(3) 0.013(3)
C28 0.037(3) 0.058(4) 0.040(4) -0.009(3) -0.003(3) 0.019(3)
C29 0.061(4) 0.057(4) 0.056(5) 0.010(4) -0.003(3) 0.020(3)
C30 0.061(4) 0.078(5) 0.074(5) 0.021(4) -0.013(4) 0.020(4)
C31 0.075(5) 0.049(4) 0.099(6) 0.018(4) -0.014(4) 0.021(4)
C32 0.078(5) 0.073(5) 0.097(6) 0.028(4) -0.028(5) 0.022(4)
C33 0.050(4) 0.095(5) 0.035(4) -0.002(4) 0.001(3) 0.033(4)
C34 0.052(4) 0.101(5) 0.055(4) -0.014(4) -0.005(3) 0.030(4)
C35 0.064(4) 0.132(7) 0.046(4) 0.003(4) 0.004(4) 0.033(5)
C36 0.059(4) 0.103(5) 0.062(5) -0.030(4) -0.015(4) 0.037(4)
C37 0.025(3) 0.067(4) 0.028(4) 0.009(3) -0.001(3) 0.014(3)
C38 0.035(3) 0.062(4) 0.029(4) 0.006(3) -0.002(3) 0.018(3)
C39 0.044(4) 0.076(5) 0.036(4) 0.014(4) 0.000(3) 0.023(3)
C40 0.042(3) 0.069(4) 0.037(4) 0.005(4) 0.004(3) 0.012(3)
C41 0.035(3) 0.065(4) 0.041(4) -0.007(3) -0.001(3) 0.019(3)
C42 0.034(3) 0.054(4) 0.028(3) -0.003(3) -0.001(3) 0.019(3)
C43 0.036(3) 0.059(4) 0.052(4) 0.013(3) -0.002(3) 0.016(3)
C44 0.060(4) 0.077(5) 0.059(4) 0.030(4) 0.016(3) 0.025(4)
C45 0.052(4) 0.059(4) 0.056(4) 0.004(3) -0.008(3) 0.026(3)
C46 0.057(4) 0.062(4) 0.048(4) 0.002(3) -0.006(3) 0.029(3)
C47 0.061(4) 0.099(6) 0.030(4) 0.001(4) 0.013(3) 0.013(4)
C48 0.51(3) 0.085(7) 0.081(7) 0.017(6) 0.157(12) 0.092(11)
C49 0.109(6) 0.141(7) 0.076(6) -0.022(5) 0.005(5) 0.060(6)
C50 0.109(6) 0.100(6) 0.045(5) 0.002(4) 0.023(5) 0.037(5)
C51 0.038(3) 0.052(4) 0.037(4) -0.012(3) -0.014(3) 0.026(3)
C52 0.045(3) 0.050(4) 0.035(4) 0.006(3) 0.005(3) 0.028(3)
C53 0.069(4) 0.059(4) 0.038(4) -0.013(3) -0.002(3) 0.038(3)
C54 0.054(4) 0.042(3) 0.062(4) -0.013(3) -0.011(3) 0.021(3)
C55 0.044(3) 0.050(3) 0.041(4) -0.009(3) -0.010(3) 0.019(3)
C56 0.060(4) 0.036(3) 0.035(3) 0.003(3) -0.002(3) 0.021(3)
C57 0.046(3) 0.057(4) 0.034(4) -0.016(3) -0.012(3) 0.029(3)
C58 0.037(3) 0.047(4) 0.038(4) 0.007(3) -0.001(3) 0.021(3)
C59 0.038(3) 0.037(3) 0.030(3) 0.001(3) -0.002(3) 0.015(3)
C60 0.047(3) 0.051(4) 0.026(4) 0.008(3) 0.001(3) 0.018(3)
C61 0.051(3) 0.054(4) 0.042(4) -0.006(3) 0.002(3) 0.023(3)
C62 0.053(4) 0.040(4) 0.048(4) -0.008(3) 0.000(3) 0.022(3)
C63 0.041(3) 0.045(4) 0.039(4) -0.004(3) -0.006(3) 0.020(3)
C64 0.036(3) 0.056(4) 0.036(4) -0.017(3) -0.015(3) 0.023(3)
C65 0.068(4) 0.068(4) 0.038(4) -0.003(3) 0.009(3) 0.035(4)
C66 0.088(5) 0.102(5) 0.037(4) -0.008(4) -0.005(4) 0.048(4)
C67 0.127(7) 0.083(5) 0.047(5) 0.014(4) 0.039(4) 0.037(5)
C68 0.078(5) 0.097(5) 0.073(5) 0.003(4) 0.009(4) 0.050(4)
C69 0.056(4) 0.043(3) 0.044(4) -0.004(3) 0.000(3) 0.026(3)
C70 0.066(4) 0.048(4) 0.060(4) -0.005(3) -0.006(3) 0.029(3)
C71 0.056(4) 0.046(3) 0.058(4) 0.006(3) -0.015(3) 0.027(3)
C72 0.051(4) 0.038(3) 0.054(4) 0.000(3) -0.003(3) 0.012(3)
C73 0.048(3) 0.038(3) 0.031(4) -0.001(3) -0.007(3) 0.027(3)
C74 0.041(3) 0.043(4) 0.036(4) 0.003(3) 0.001(3) 0.017(3)
C75 0.044(3) 0.037(3) 0.044(4) 0.007(3) 0.006(3) 0.011(3)
C76 0.056(4) 0.050(4) 0.034(4) -0.006(3) 0.006(3) 0.020(3)
C77 0.054(4) 0.047(4) 0.026(3) -0.008(3) -0.005(3) 0.015(3)
C78 0.035(3) 0.045(4) 0.031(4) 0.002(3) -0.004(3) 0.019(3)
C79 0.044(3) 0.050(3) 0.026(3) 0.002(3) 0.004(3) 0.020(3)
C80 0.067(4) 0.051(4) 0.044(4) 0.007(3) 0.007(3) 0.029(3)
C81 0.064(4) 0.052(3) 0.022(3) 0.002(3) 0.004(3) 0.029(3)
C82 0.065(4) 0.071(4) 0.047(4) 0.004(3) 0.015(3) 0.041(4)
C83 0.068(4) 0.044(4) 0.051(4) -0.010(3) 0.014(3) 0.015(3)
C84 0.113(6) 0.029(3) 0.076(5) -0.007(3) 0.032(4) 0.017(4)
C85 0.111(6) 0.059(4) 0.070(5) 0.008(4) 0.010(4) 0.043(4)
C86 0.098(6) 0.053(4) 0.071(5) -0.008(4) 0.009(4) 0.010(4)
C87 0.040(3) 0.053(4) 0.031(3) 0.003(3) 0.001(3) 0.023(3)
C88 0.030(3) 0.051(3) 0.035(4) 0.005(3) 0.001(3) 0.020(3)
C89 0.054(3) 0.053(3) 0.038(4) -0.004(3) 0.002(3) 0.029(3)
C90 0.069(4) 0.056(4) 0.034(3) 0.007(3) 0.010(3) 0.038(3)
C91 0.076(4) 0.060(4) 0.036(4) 0.012(3) 0.006(3) 0.036(3)
C92 0.053(3) 0.048(3) 0.038(4) 0.007(3) 0.008(3) 0.031(3)
C93 0.036(3) 0.046(3) 0.036(4) 0.002(3) -0.002(3) 0.020(3)
C94 0.024(3) 0.050(4) 0.039(4) 0.002(3) -0.001(3) 0.018(3)
C95 0.038(3) 0.039(3) 0.033(3) 0.005(3) 0.006(3) 0.023(3)
C96 0.034(3) 0.056(4) 0.038(4) 0.000(3) -0.005(3) 0.019(3)
C97 0.049(3) 0.048(4) 0.051(4) 0.001(4) -0.014(3) 0.026(3)
C98 0.066(4) 0.053(4) 0.041(4) -0.005(3) -0.006(3) 0.037(3)
C99 0.051(3) 0.043(4) 0.040(4) -0.009(3) -0.010(3) 0.029(3)
C100 0.041(3) 0.041(4) 0.054(4) -0.002(3) -0.011(3) 0.025(3)
C101 0.070(4) 0.041(3) 0.064(4) -0.009(3) -0.018(4) 0.035(3)
C102 0.066(4) 0.038(3) 0.089(5) 0.004(4) 0.006(4) 0.019(3)
C103 0.098(5) 0.050(4) 0.095(6) -0.025(4) -0.044(5) 0.041(4)
C104 0.080(4) 0.055(4) 0.065(5) -0.006(3) -0.009(4) 0.041(4)
C105 0.055(4) 0.058(4) 0.041(4) 0.000(3) 0.006(3) 0.029(3)
C106 0.055(4) 0.065(4) 0.048(4) 0.013(3) 0.012(3) 0.037(3)
C107 0.053(4) 0.072(4) 0.045(4) 0.006(3) 0.002(3) 0.035(3)
C108 0.096(5) 0.072(4) 0.052(4) 0.000(4) 0.012(4) 0.051(4)
C109 0.108(7) 0.122(8) 0.187(11) 0.060(8) 0.004(7) 0.060(6)
C110 0.180(12) 0.110(8) 0.44(3) 0.001(12) 0.006(14) 0.092(9)
C111 0.118(8) 0.069(6) 0.198(11) -0.037(7) 0.002(8) 0.005(6)
C112 0.29(2) 0.158(13) 0.49(3) -0.093(17) 0.10(2) 0.117(14)
C113 0.093(6) 0.100(6) 0.090(6) -0.034(6) 0.006(5) 0.034(6)
C114 0.082(6) 0.111(7) 0.078(6) 0.003(6) 0.008(5) 0.026(5)
C115 0.094(6) 0.112(7) 0.092(7) 0.006(6) 0.005(6) 0.032(5)
C116 0.088(6) 0.100(6) 0.082(6) -0.001(5) 0.002(5) 0.026(5)
C117 0.100(6) 0.114(7) 0.083(6) 0.015(6) 0.016(5) 0.051(6)
C118 0.088(6) 0.083(6) 0.084(6) -0.004(5) 0.014(5) 0.026(5)
C119 0.089(6) 0.134(8) 0.135(9) 0.009(7) 0.030(7) 0.054(6)
C120 0.132(8) 0.113(8) 0.143(10) -0.009(7) 0.019(8) -0.007(7)
C121 0.120(8) 0.194(11) 0.180(12) 0.013(10) 0.015(8) 0.080(8)
C122 0.105(7) 0.216(12) 0.100(8) 0.010(8) -0.015(6) 0.064(8)
C123 0.115(8) 0.088(6) 0.073(7) 0.002(6) -0.001(6) 0.022(6)
C124 0.104(17) 0.086(17) 0.14(2) 0.010(16) -0.004(16) 0.008(14)
C125 0.17(3) 0.12(2) 0.10(2) -0.003(18) -0.01(2) 0.02(2)
C126 0.098(19) 0.17(2) 0.12(2) -0.06(2) -0.01(2) 0.04(2)
C24A 0.17(2) 0.092(12) 0.110(15) 0.012(10) 0.040(15) 0.047(14)
C25A 0.162(18) 0.107(14) 0.135(17) -0.053(13) -0.007(15) 0.019(14)
C26A 0.103(13) 0.159(16) 0.131(15) 0.002(13) -0.026(12) 0.031(12)
C127 0.119(7) 0.087(7) 0.113(8) -0.021(6) -0.030(6) 0.041(6)

loop_
_atom_type_symbol
_atom_type_description
_atom_type_scat_dispersion_real
_atom_type_scat_dispersion_imag
_atom_type_scat_source
C C 0.0033 0.0016 'International Tables Vol C Tables 4.2.6.8 and 6.1.1.4'
H H 0.0000 0.0000 'International Tables Vol C Tables 4.2.6.8 and 6.1.1.4'
N N 0.0061 0.0033 'International Tables Vol C Tables 4.2.6.8 and 6.1.1.4'
O O 0.0106 0.0060 'International Tables Vol C Tables 4.2.6.8 and 6.1.1.4'
Ti Ti 0.1991 0.4022 'International Tables Vol C Tables 4.2.6.8 and 6.1.1.4'
S S 0.0959 0.1108 'International Tables Vol C Tables 4.2.6.8 and 6.1.1.4'

loop_
_geom_angle_atom_site_label_1
_geom_angle_atom_site_label_2
_geom_angle_atom_site_label_3
_geom_angle
_geom_angle_site_symmetry_1
_geom_angle_site_symmetry_3
_geom_angle_publ_flag
O1 Ti1 O2 109.73(18) . . ?
O1 Ti1 O9 100.80(16) . . ?
O1 Ti1 O10 80.71(15) . . ?
O1 Ti1 N1 85.06(19) . . ?
O1 Ti1 N2 155.46(18) . . ?
O2 Ti1 O9 100.61(17) . . ?
O2 Ti1 O10 84.88(16) . . ?
O2 Ti1 N1 156.34(17) . . ?
O2 Ti1 N2 84.62(17) . . ?
O9 Ti1 O10 173.31(17) . . ?
O9 Ti1 N1 94.30(17) . . ?
O9 Ti1 N2 95.71(16) . . ?
O10 Ti1 N1 79.29(16) . . ?
O10 Ti1 N2 80.92(15) . . ?
N1 Ti1 N2 75.65(18) . . ?
O3 Ti2 O4 109.60(15) . . ?
O3 Ti2 O8 92.77(14) . . ?
O3 Ti2 O9 93.33(15) . . ?
O3 Ti2 N3 86.10(16) . . ?
O3 Ti2 N4 163.82(17) . . ?
O4 Ti2 O8 93.77(15) . . ?
O4 Ti2 O9 93.73(15) . . ?
O4 Ti2 N3 164.30(17) . . ?
O4 Ti2 N4 86.57(17) . . ?
O8 Ti2 O9 168.15(14) . . ?
O8 Ti2 N3 84.97(14) . . ?
O8 Ti2 N4 86.51(15) . . ?
O9 Ti2 N3 85.33(15) . . ?
O9 Ti2 N4 84.81(15) . . ?
N3 Ti2 N4 77.74(17) . . ?
O5 Ti3 O6 110.40(15) . . ?
O5 Ti3 O7 80.85(15) . . ?
O5 Ti3 O8 100.00(15) . . ?
O5 Ti3 N5 84.67(16) . . ?
O5 Ti3 N6 155.08(17) . . ?
O6 Ti3 O7 82.77(15) . . ?
O6 Ti3 O8 100.76(15) . . ?
O6 Ti3 N5 155.76(16) . . ?
O6 Ti3 N6 84.09(16) . . ?
O7 Ti3 O8 175.73(16) . . ?
O7 Ti3 N5 81.04(15) . . ?
O7 Ti3 N6 81.08(15) . . ?
O8 Ti3 N5 94.85(15) . . ?
O8 Ti3 N6 96.83(16) . . ?
N5 Ti3 N6 75.68(16) . . ?
O10 S1 O11 112.4(3) . . ?
O10 S1 O12 114.4(3) . . ?
O10 S1 O13 104.2(3) . . ?
O11 S1 O12 112.8(3) . . ?
O11 S1 O13 108.2(4) . . ?
O12 S1 O13 104.0(3) . . ?
O14 S2 O15 113.3(4) . . ?
O14 S2 O16 114.4(4) . . ?
O14 S2 O17 106.2(3) . . ?
O15 S2 O16 113.1(3) . . ?
O15 S2 O17 101.6(4) . . ?
O16 S2 O17 106.9(3) . . ?
Ti1 O1 C1 132.8(4) . . ?
Ti1 O2 C28 136.0(4) . . ?
Ti2 O3 C37 138.1(4) . . ?
Ti2 O4 C64 138.0(3) . . ?
Ti3 O5 C73 137.9(3) . . ?
Ti3 O6 C100 134.3(3) . . ?
Ti2 O8 Ti3 169.9(2) . . ?
Ti1 O9 Ti2 169.5(2) . . ?
Ti1 O10 S1 142.2(2) . . ?
S1 O13 C109 118.9(6) . . ?
S2 O17 C111 116.0(6) . . ?
Ti1 N1 C15 126.2(5) . . ?
Ti1 N1 C16 114.2(3) . . ?
C15 N1 C16 119.5(5) . . ?
Ti1 N2 C21 116.2(3) . . ?
Ti1 N2 C22 123.5(4) . . ?
C21 N2 C22 120.4(5) . . ?
Ti2 N3 C51 123.5(4) . . ?
Ti2 N3 C52 113.8(3) . . ?
C51 N3 C52 122.6(4) . . ?
Ti2 N4 C57 114.6(3) . . ?
Ti2 N4 C58 124.0(4) . . ?
C57 N4 C58 121.4(4) . . ?
Ti3 N5 C87 125.4(4) . . ?
Ti3 N5 C88 113.3(3) . . ?
C87 N5 C88 120.8(4) . . ?
Ti3 N6 C93 116.6(3) . . ?
Ti3 N6 C94 122.4(4) . . ?
C93 N6 C94 120.9(4) . . ?
O1 C1 C2 119.8(7) . . ?
O1 C1 C6 120.5(5) . . ?
C2 C1 C6 119.7(7) . . ?
C1 C2 C3 115.8(7) . . ?
C1 C2 C7 120.1(7) . . ?
C3 C2 C7 124.0(7) . . ?
C2 C3 C4 125.0(8) . . ?
C3 C4 C5 118.0(8) . . ?
C3 C4 C11 117.9(9) . . ?
C5 C4 C11 124.1(9) . . ?
C4 C5 C6 122.0(8) . . ?
C1 C6 C5 119.1(6) . . ?
C1 C6 C15 122.9(6) . . ?
C5 C6 C15 117.9(7) . . ?
C2 C7 C8 112.3(7) . . ?
C2 C7 C9 112.5(6) . . ?
C2 C7 C10 110.3(6) . . ?
C8 C7 C9 107.7(7) . . ?
C8 C7 C10 105.2(6) . . ?
C9 C7 C10 108.5(7) . . ?
C4 C11 C12 108.0(10) . . ?
C4 C11 C13 108.0(10) . . ?
C4 C11 C14 109.0(8) . . ?
C12 C11 C13 112.6(11) . . ?
C12 C11 C14 110.8(12) . . ?
C13 C11 C14 108.4(12) . . ?
N1 C15 C6 125.7(6) . . ?
N1 C16 C17 117.9(5) . . ?
N1 C16 C21 105.0(5) . . ?
C17 C16 C21 111.1(5) . . ?
C16 C17 C18 112.7(5) . . ?
C17 C18 C19 110.2(6) . . ?
C18 C19 C20 111.4(5) . . ?
C19 C20 C21 112.3(5) . . ?
N2 C21 C16 105.1(4) . . ?
N2 C21 C20 119.0(4) . . ?
C16 C21 C20 111.4(5) . . ?
N2 C22 C23 126.9(5) . . ?
C22 C23 C24 118.8(5) . . ?
C22 C23 C28 122.0(5) . . ?
C24 C23 C28 119.0(5) . . ?
C23 C24 C25 120.7(6) . . ?
C24 C25 C26 116.8(5) . . ?
C24 C25 C29 122.9(6) . . ?
C26 C25 C29 120.3(6) . . ?
C25 C26 C27 125.7(6) . . ?
C26 C27 C28 117.5(6) . . ?
C26 C27 C33 121.6(6) . . ?
C28 C27 C33 120.9(5) . . ?
O2 C28 C23 117.6(5) . . ?
O2 C28 C27 122.2(5) . . ?
C23 C28 C27 120.2(5) . . ?
C25 C29 C30 111.2(5) . . ?
C25 C29 C31 112.8(5) . . ?
C25 C29 C32 109.5(5) . . ?
C30 C29 C31 107.4(5) . . ?
C30 C29 C32 108.7(5) . . ?
C31 C29 C32 107.1(6) . . ?
C27 C33 C34 109.9(5) . . ?
C27 C33 C35 111.5(6) . . ?
C27 C33 C36 109.6(5) . . ?
C34 C33 C35 105.5(5) . . ?
C34 C33 C36 109.3(6) . . ?
C35 C33 C36 111.0(5) . . ?
O3 C37 C38 118.4(5) . . ?
O3 C37 C42 120.8(5) . . ?
C38 C37 C42 120.7(5) . . ?
C37 C38 C39 116.5(6) . . ?
C37 C38 C43 121.3(5) . . ?
C39 C38 C43 122.2(5) . . ?
C38 C39 C40 124.5(6) . . ?
C39 C40 C41 115.5(5) . . ?
C39 C40 C47 122.9(6) . . ?
C41 C40 C47 121.5(6) . . ?
C40 C41 C42 123.9(6) . . ?
C37 C42 C41 118.8(5) . . ?
C37 C42 C51 121.4(5) . . ?
C41 C42 C51 119.8(5) . . ?
C38 C43 C44 113.0(5) . . ?
C38 C43 C45 110.8(4) . . ?
C38 C43 C46 110.4(5) . . ?
C44 C43 C45 106.8(5) . . ?
C44 C43 C46 107.0(5) . . ?
C45 C43 C46 108.7(5) . . ?
C40 C47 C48 112.8(7) . . ?
C40 C47 C49 106.4(6) . . ?
C40 C47 C50 113.5(6) . . ?
C48 C47 C49 102.3(9) . . ?
C48 C47 C50 120.2(8) . . ?
C49 C47 C50 98.7(7) . . ?
N3 C51 C42 128.0(5) . . ?
N3 C52 C53 116.4(4) . . ?
N3 C52 C57 109.3(4) . . ?
C53 C52 C57 111.7(4) . . ?
C52 C53 C54 109.9(5) . . ?
C53 C54 C55 112.2(5) . . ?
C54 C55 C56 110.9(5) . . ?
C55 C56 C57 111.8(5) . . ?
N4 C57 C52 107.4(4) . . ?
N4 C57 C56 117.7(4) . . ?
C52 C57 C56 112.8(4) . . ?
N4 C58 C59 126.4(5) . . ?
C58 C59 C60 118.0(5) . . ?
C58 C59 C64 123.4(5) . . ?
C60 C59 C64 118.4(5) . . ?
C59 C60 C61 121.3(5) . . ?
C60 C61 C62 118.0(5) . . ?
C60 C61 C65 121.5(5) . . ?
C62 C61 C65 120.5(5) . . ?
C61 C62 C63 124.9(5) . . ?
C62 C63 C64 115.3(5) . . ?
C62 C63 C69 123.8(5) . . ?
C64 C63 C69 120.9(5) . . ?
O4 C64 C59 119.2(5) . . ?
O4 C64 C63 118.6(5) . . ?
C59 C64 C63 122.2(5) . . ?
C61 C65 C66 112.0(5) . . ?
C61 C65 C67 111.6(5) . . ?
C61 C65 C68 107.7(5) . . ?
C66 C65 C67 113.0(6) . . ?
C66 C65 C68 107.6(5) . . ?
C67 C65 C68 104.5(6) . . ?
C63 C69 C70 112.5(5) . . ?
C63 C69 C71 110.2(4) . . ?
C63 C69 C72 110.1(4) . . ?
C70 C69 C71 108.0(5) . . ?
C70 C69 C72 106.5(5) . . ?
C71 C69 C72 109.4(5) . . ?
O5 C73 C74 119.7(5) . . ?
O5 C73 C78 119.9(5) . . ?
C74 C73 C78 120.4(5) . . ?
C73 C74 C75 116.4(5) . . ?
C73 C74 C79 120.0(5) . . ?
C75 C74 C79 123.5(5) . . ?
C74 C75 C76 124.6(5) . . ?
C75 C76 C77 117.3(5) . . ?
C75 C76 C83 119.4(5) . . ?
C77 C76 C83 123.4(5) . . ?
C76 C77 C78 121.4(5) . . ?
C73 C78 C77 119.4(5) . . ?
C73 C78 C87 123.2(5) . . ?
C77 C78 C87 117.3(5) . . ?
C74 C79 C80 111.1(4) . . ?
C74 C79 C81 112.2(4) . . ?
C74 C79 C82 108.9(4) . . ?
C80 C79 C81 106.5(4) . . ?
C80 C79 C82 107.4(4) . . ?
C81 C79 C82 110.6(5) . . ?
C76 C83 C84 109.7(5) . . ?
C76 C83 C85 109.1(5) . . ?
C76 C83 C86 110.6(5) . . ?
C84 C83 C85 108.2(5) . . ?
C84 C83 C86 108.3(5) . . ?
C85 C83 C86 111.0(6) . . ?
N5 C87 C78 126.2(5) . . ?
N5 C88 C89 116.5(4) . . ?
N5 C88 C93 107.2(4) . . ?
C89 C88 C93 111.7(4) . . ?
C88 C89 C90 110.7(4) . . ?
C89 C90 C91 110.7(5) . . ?
C90 C91 C92 111.7(5) . . ?
C91 C92 C93 109.8(4) . . ?
N6 C93 C88 106.0(4) . . ?
N6 C93 C92 117.5(4) . . ?
C88 C93 C92 112.1(4) . . ?
N6 C94 C95 127.2(5) . . ?
C94 C95 C96 119.2(5) . . ?
C94 C95 C100 122.0(5) . . ?
C96 C95 C100 118.3(5) . . ?
C95 C96 C97 122.5(5) . . ?
C96 C97 C98 116.6(5) . . ?
C96 C97 C101 124.5(6) . . ?
C98 C97 C101 118.8(6) . . ?
C97 C98 C99 124.7(5) . . ?
C98 C99 C100 116.6(5) . . ?
C98 C99 C105 122.4(5) . . ?
C100 C99 C105 120.9(5) . . ?
O6 C100 C95 119.7(5) . . ?
O6 C100 C99 119.4(5) . . ?
C95 C100 C99 120.8(5) . . ?
C97 C101 C102 110.7(5) . . ?
C97 C101 C103 109.6(5) . . ?
C97 C101 C104 110.9(5) . . ?
C102 C101 C103 107.7(5) . . ?
C102 C101 C104 107.3(5) . . ?
C103 C101 C104 110.6(5) . . ?
C99 C105 C106 109.8(5) . . ?
C99 C105 C107 111.2(5) . . ?
C99 C105 C108 111.9(5) . . ?
C106 C105 C107 109.5(5) . . ?
C106 C105 C108 107.9(5) . . ?
C107 C105 C108 106.4(5) . . ?
O13 C109 C110 109.2(10) . . ?
O17 C111 C112 110.9(13) . . ?
O18 C113 C114 117.9(9) . . ?
O18 C113 C118 119.0(8) . . ?
C114 C113 C118 123.0(8) . . ?
C113 C114 C115 115.2(8) . . ?
C113 C114 C119 123.6(9) . . ?
C115 C114 C119 120.8(9) . . ?
C114 C115 C116 125.4(9) . . ?
C115 C116 C117 114.8(9) . . ?
C115 C116 C123 122.3(9) . . ?
C117 C116 C123 122.7(9) . . ?
C116 C117 C118 121.9(8) . . ?
C113 C118 C117 119.5(8) . . ?
C113 C118 C127 122.0(9) . . ?
C117 C118 C127 118.4(9) . . ?
C114 C119 C120 113.1(9) . . ?
C114 C119 C121 105.4(9) . . ?
C114 C119 C122 110.6(8) . . ?
C120 C119 C121 108.7(9) . . ?
C120 C119 C122 110.8(10) . . ?
C121 C119 C122 108.0(10) . . ?
C116 C123 C124 103.2(13) . . ?
C116 C123 C125 107.4(14) . . ?
C116 C123 C126 110.4(15) . . ?
C116 C123 C24A 110.7(11) . . ?
C116 C123 C25A 113.9(11) . . ?
C116 C123 C26A 108.3(9) . . ?
C124 C123 C125 110(2) . . ?
C124 C123 C126 108(2) . . ?
C125 C123 C126 118(3) . . ?
C24A C123 C25A 106.9(16) . . ?
C24A C123 C26A 108.6(15) . . ?
C25A C123 C26A 108.3(15) . . ?
O19 C127 C118 123.0(10) . . ?

loop_
_geom_bond_atom_site_label_1
_geom_bond_atom_site_label_2
_geom_bond_distance
_geom_bond_site_symmetry_2
_geom_bond_publ_flag
Ti1 O1 1.880(4) . ?
Ti1 O2 1.847(4) . ?
Ti1 O9 1.751(4) . ?
Ti1 O10 2.201(4) . ?
Ti1 N1 2.139(5) . ?
Ti1 N2 2.139(4) . ?
Ti2 O3 1.837(4) . ?
Ti2 O4 1.827(4) . ?
Ti2 O8 1.963(3) . ?
Ti2 O9 1.953(3) . ?
Ti2 N3 2.131(4) . ?
Ti2 N4 2.126(4) . ?
Ti3 O5 1.867(3) . ?
Ti3 O6 1.895(3) . ?
Ti3 O7 2.218(4) . ?
Ti3 O8 1.742(3) . ?
Ti3 N5 2.157(4) . ?
Ti3 N6 2.132(4) . ?
S1 O10 1.468(4) . ?
S1 O11 1.435(5) . ?
S1 O12 1.399(5) . ?
S1 O13 1.577(5) . ?
S2 O14 1.433(5) . ?
S2 O15 1.453(5) . ?
S2 O16 1.427(5) . ?
S2 O17 1.570(5) . ?
O1 C1 1.354(7) . ?
O2 C28 1.333(7) . ?
O3 C37 1.323(6) . ?
O4 C64 1.348(6) . ?
O5 C73 1.341(6) . ?
O6 C100 1.327(6) . ?
O13 C109 1.416(10) . ?
O17 C111 1.452(12) . ?
O18 C113 1.395(10) . ?
O19 C127 1.287(10) . ?
N1 C15 1.280(7) . ?
N1 C16 1.454(7) . ?
N2 C21 1.481(7) . ?
N2 C22 1.286(7) . ?
N3 C51 1.281(7) . ?
N3 C52 1.485(7) . ?
N4 C57 1.480(7) . ?
N4 C58 1.299(7) . ?
N5 C87 1.295(6) . ?
N5 C88 1.466(6) . ?
N6 C93 1.470(7) . ?
N6 C94 1.316(6) . ?
C1 C2 1.429(9) . ?
C1 C6 1.402(9) . ?
C2 C3 1.407(10) . ?
C2 C7 1.531(10) . ?
C3 C4 1.371(11) . ?
C4 C5 1.338(10) . ?
C4 C11 1.569(11) . ?
C5 C6 1.427(9) . ?
C6 C15 1.435(9) . ?
C7 C8 1.527(10) . ?
C7 C9 1.524(10) . ?
C7 C10 1.564(10) . ?
C11 C12 1.489(16) . ?
C11 C13 1.490(16) . ?
C11 C14 1.540(15) . ?
C16 C17 1.527(8) . ?
C16 C21 1.564(7) . ?
C17 C18 1.508(9) . ?
C18 C19 1.501(8) . ?
C19 C20 1.517(8) . ?
C20 C21 1.480(8) . ?
C22 C23 1.435(8) . ?
C23 C24 1.427(7) . ?
C23 C28 1.460(8) . ?
C24 C25 1.380(8) . ?
C25 C26 1.440(9) . ?
C25 C29 1.513(8) . ?
C26 C27 1.354(8) . ?
C27 C28 1.399(8) . ?
C27 C33 1.527(8) . ?
C29 C30 1.535(9) . ?
C29 C31 1.511(9) . ?
C29 C32 1.547(9) . ?
C33 C34 1.558(9) . ?
C33 C35 1.529(9) . ?
C33 C36 1.518(9) . ?
C37 C38 1.429(8) . ?
C37 C42 1.405(8) . ?
C38 C39 1.384(8) . ?
C38 C43 1.522(8) . ?
C39 C40 1.425(8) . ?
C40 C41 1.375(8) . ?
C40 C47 1.524(9) . ?
C41 C42 1.386(8) . ?
C42 C51 1.449(8) . ?
C43 C44 1.536(8) . ?
C43 C45 1.535(8) . ?
C43 C46 1.565(8) . ?
C47 C48 1.390(11) . ?
C47 C49 1.651(11) . ?
C47 C50 1.414(9) . ?
C52 C53 1.550(7) . ?
C52 C57 1.511(7) . ?
C53 C54 1.520(8) . ?
C54 C55 1.509(8) . ?
C55 C56 1.528(7) . ?
C56 C57 1.490(7) . ?
C58 C59 1.447(7) . ?
C59 C60 1.406(7) . ?
C59 C64 1.402(7) . ?
C60 C61 1.389(7) . ?
C61 C62 1.369(7) . ?
C61 C65 1.527(8) . ?
C62 C63 1.400(8) . ?
C63 C64 1.415(7) . ?
C63 C69 1.537(8) . ?
C65 C66 1.494(9) . ?
C65 C67 1.490(9) . ?
C65 C68 1.592(9) . ?
C69 C70 1.520(8) . ?
C69 C71 1.529(8) . ?
C69 C72 1.543(8) . ?
C73 C74 1.422(7) . ?
C73 C78 1.403(7) . ?
C74 C75 1.392(7) . ?
C74 C79 1.556(8) . ?
C75 C76 1.386(8) . ?
C76 C77 1.385(8) . ?
C76 C83 1.554(8) . ?
C77 C78 1.402(7) . ?
C78 C87 1.442(7) . ?
C79 C80 1.532(7) . ?
C79 C81 1.518(7) . ?
C79 C82 1.522(8) . ?
C83 C84 1.572(9) . ?
C83 C85 1.554(9) . ?
C83 C86 1.489(9) . ?
C88 C89 1.529(7) . ?
C88 C93 1.521(7) . ?
C89 C90 1.510(8) . ?
C90 C91 1.495(8) . ?
C91 C92 1.509(8) . ?
C92 C93 1.514(7) . ?
C94 C95 1.400(7) . ?
C95 C96 1.415(7) . ?
C95 C100 1.421(7) . ?
C96 C97 1.387(8) . ?
C97 C98 1.406(8) . ?
C97 C101 1.534(8) . ?
C98 C99 1.395(7) . ?
C99 C100 1.425(8) . ?
C99 C105 1.521(8) . ?
C101 C102 1.566(9) . ?
C101 C103 1.541(8) . ?
C101 C104 1.536(8) . ?
C105 C106 1.546(8) . ?
C105 C107 1.515(8) . ?
C105 C108 1.549(8) . ?
C109 C110 1.507(14) . ?
C111 C112 1.433(17) . ?
C113 C114 1.399(11) . ?
C113 C118 1.389(11) . ?
C114 C115 1.374(12) . ?
C114 C119 1.530(12) . ?
C115 C116 1.447(12) . ?
C116 C117 1.401(11) . ?
C116 C123 1.520(12) . ?
C117 C118 1.384(11) . ?
C118 C127 1.433(12) . ?
C119 C120 1.533(13) . ?
C119 C121 1.586(13) . ?
C119 C122 1.508(13) . ?
C123 C124 1.65(3) . ?
C123 C125 1.40(3) . ?
C123 C126 1.36(3) . ?
C123 C24A 1.42(2) . ?
C123 C25A 1.52(2) . ?
C123 C26A 1.66(2) . ?

loop_
_geom_hbond_atom_site_label_D
_geom_hbond_atom_site_label_H
_geom_hbond_atom_site_label_A
_geom_hbond_distance_DH
_geom_hbond_distance_HA
_geom_hbond_distance_DA
_geom_hbond_angle_DHA
_geom_hbond_site_symmetry_A
O7 H7A O11 0.882(19) 1.82(2) 2.684(6) 167(5) 5
O7 H7B O19 0.834(19) 2.02(3) 2.828(7) 162(6) .
O18 H18 O19 0.84 1.81 2.564(8) 148 .
